data_7039659
loop_
_publ_author_name
'Golla, Upendarrao'
'Adhikary, Amit'
'Mondal, Amit Kumar'
'Tomar, Raghuvir Singh'
'Konar, Sanjit'

_publ_section_title
;
 Synthesis, structure, magnetic and biological activity studies of
 bis-hydrazone derived Cu(ii) and Co(ii) coordination compounds.
;
_journal_issue 29
_journal_name_full 'Dalton transactions (Cambridge, England : 2003)'
_journal_page_first 11849
_journal_page_last 11863
_journal_paper_doi 10.1039/c6dt01496h
_journal_volume 45
_journal_year 2016
_chemical_formula_sum 'C36 H36 Co2 N8 O10'
_chemical_formula_weight 858.59
_space_group_crystal_system monoclinic
_space_group_IT_number 14
_space_group_name_Hall '-P 2yn'
_space_group_name_H-M_alt 'P 1 21/n 1'
_symmetry_space_group_name_Hall '-P 2yn'
_symmetry_space_group_name_H-M 'P 1 21/n 1'
_atom_sites_solution_hydrogens geom
_audit_block_doi 10.5517/cc1j9s3q
_audit_creation_method SHELXL-2014/7
_audit_update_record
;
2016-06-18 deposited with the CCDC.
2016-06-23 downloaded from the CCDC.
;
_cell_angle_alpha 90
_cell_angle_beta 100.726(6)
_cell_angle_gamma 90
_cell_formula_units_Z 4
_cell_length_a 14.760(3)
_cell_length_b 15.131(3)
_cell_length_c 21.537(4)
_cell_measurement_reflns_used 6647
_cell_measurement_temperature 120
_cell_measurement_theta_max 24.56
_cell_measurement_theta_min 3.14
_cell_volume 4725.9(16)
_computing_cell_refinement 'Bruker SMART'
_computing_data_collection 'Bruker SMART'
_computing_data_reduction 'Bruker SAINT'
_computing_molecular_graphics 'Bruker SHELXTL'
_computing_publication_material 'Bruker SHELXTL'
_computing_structure_refinement 'SHELXL-2014/7 (Sheldrick, 2014)'
_computing_structure_solution 'SHELXS-97 (Sheldrick, 2008)'
_diffrn_ambient_temperature 120
_diffrn_measured_fraction_theta_full 0.999
_diffrn_measured_fraction_theta_max 0.981
_diffrn_measurement_device_type 'Bruker APEX-II CCD'
_diffrn_measurement_method 'phi and omega scans'
_diffrn_radiation_type MoK\a
_diffrn_radiation_wavelength 0.71073
_diffrn_reflns_av_R_equivalents 0.1107
_diffrn_reflns_av_unetI/netI 0.0543
_diffrn_reflns_Laue_measured_fraction_full 0.999
_diffrn_reflns_Laue_measured_fraction_max 0.981
_diffrn_reflns_limit_h_max 17
_diffrn_reflns_limit_h_min -17
_diffrn_reflns_limit_k_max 18
_diffrn_reflns_limit_k_min -18
_diffrn_reflns_limit_l_max 26
_diffrn_reflns_limit_l_min -26
_diffrn_reflns_number 99494
_diffrn_reflns_point_group_measured_fraction_full 0.999
_diffrn_reflns_point_group_measured_fraction_max 0.981
_diffrn_reflns_theta_full 25.242
_diffrn_reflns_theta_max 25.735
_diffrn_reflns_theta_min 2.283
_exptl_absorpt_coefficient_mu 0.757
_exptl_absorpt_correction_type multi-scan
_exptl_absorpt_process_details multi-scan
_exptl_crystal_colour Green
_exptl_crystal_density_diffrn 1.207
_exptl_crystal_description Diamond
_exptl_crystal_F_000 1768
_exptl_crystal_size_max 0.36
_exptl_crystal_size_mid 0.32
_exptl_crystal_size_min 0.30
_exptl_transmission_factor_max 0.797
_exptl_transmission_factor_min 0.761
_refine_diff_density_max 1.581
_refine_diff_density_min -2.025
_refine_diff_density_rms 0.157
_refine_ls_extinction_method none
_refine_ls_goodness_of_fit_ref 1.010
_refine_ls_hydrogen_treatment constr
_refine_ls_matrix_type full
_refine_ls_number_parameters 481
_refine_ls_number_reflns 8861
_refine_ls_number_restraints 0
_refine_ls_restrained_S_all 1.010
_refine_ls_R_factor_all 0.1208
_refine_ls_R_factor_gt 0.1026
_refine_ls_shift/su_max 0.000
_refine_ls_shift/su_mean 0.000
_refine_ls_structure_factor_coef Fsqd
_refine_ls_weighting_details 'w=1/[\s^2^(Fo^2^)+(0.1830P)^2^+24.3264P] where P=(Fo^2^+2Fc^2^)/3'
_refine_ls_weighting_scheme calc
_refine_ls_wR_factor_gt 0.2909
_refine_ls_wR_factor_ref 0.3031
_reflns_Friedel_coverage 0.000
_reflns_number_gt 6647
_reflns_number_total 8861
_reflns_threshold_expression 'I > 2\s(I)'
_cod_data_source_file c6dt01496h2.cif
_cod_data_source_block Compound4
_cod_depositor_comments 'Adding full bibliography for 7039656--7039659.cif.'
_cod_database_code 7039659
_shelx_shelxl_version_number 2014/7
_shelx_space_group_comment
;
The symmetry employed for this shelxl refinement is uniquely defined
by the following loop, which should always be used as a source of
symmetry information in preference to the above space-group names.
They are only intended as comments.
;

loop_
_space_group_symop_operation_xyz
'x, y, z'
'-x+1/2, y+1/2, -z+1/2'
'-x, -y, -z'
'x-1/2, -y-1/2, z-1/2'

loop_
_atom_site_label
_atom_site_type_symbol
_atom_site_fract_x
_atom_site_fract_y
_atom_site_fract_z
_atom_site_U_iso_or_equiv
_atom_site_adp_type
_atom_site_occupancy
_atom_site_site_symmetry_order
_atom_site_calc_flag
_atom_site_refinement_flags_posn
_atom_site_refinement_flags_adp
Co6 Co 0.63726(5) 0.78979(5) 0.74957(4) 0.0264(3) Uani 1 1 d . .
Co8 Co 0.36033(5) 1.08501(5) 0.74549(4) 0.0267(3) Uani 1 1 d . .
O1 O 0.5133(3) 0.7987(3) 0.7663(2) 0.0306(10) Uani 1 1 d . .
O2 O 0.3538(3) 0.9597(3) 0.7304(2) 0.0317(10) Uani 1 1 d . .
O6 O 0.6371(3) 0.6679(3) 0.7666(2) 0.0351(10) Uani 1 1 d . .
O4 O 0.4923(3) 1.0751(3) 0.7654(2) 0.0297(9) Uani 1 1 d . .
O5 O 0.2317(3) 1.0941(3) 0.7235(2) 0.0340(10) Uani 1 1 d . .
O7 O 0.7560(3) 0.7870(3) 0.7289(2) 0.0351(11) Uani 1 1 d . .
O3 O 0.6352(3) 0.9154(3) 0.7353(2) 0.0297(10) Uani 1 1 d . .
N6 N 0.3458(3) 1.0537(3) 0.8267(2) 0.0272(11) Uani 1 1 d . .
O8 O 0.3722(3) 1.2053(3) 0.7621(2) 0.0402(11) Uani 1 1 d . .
N1 N 0.4763(4) 1.1106(4) 0.6630(3) 0.0406(14) Uani 1 1 d . .
H1 H 0.4983 1.1224 0.6297 0.049 Uiso 1 1 calc R U
N2 N 0.3821(4) 1.1081(4) 0.6639(3) 0.0332(12) Uani 1 1 d . .
C177 C 0.1867(4) 1.1069(4) 0.6661(3) 0.0311(14) Uani 1 1 d . .
C180 C 0.6619(5) 0.5407(5) 0.8292(4) 0.0442(17) Uani 1 1 d . .
H180 H 0.6322 0.5079 0.7948 0.053 Uiso 1 1 calc R U
N7 N 0.4789(4) 0.7628(4) 0.6629(3) 0.0361(13) Uani 1 1 d . .
H7 H 0.4403 0.7515 0.6287 0.043 Uiso 1 1 calc R U
N8 N 0.5749(4) 0.7638(4) 0.6672(3) 0.0340(12) Uani 1 1 d . .
C183 C 0.7350(6) 0.7159(6) 0.5641(4) 0.057(2) Uani 1 1 d . .
H183 H 0.6909 0.6985 0.5297 0.069 Uiso 1 1 calc R U
N3 N 0.7017(4) 0.9149(3) 0.8370(3) 0.0380(13) Uani 1 1 d . .
H3 H 0.7256 0.9414 0.8715 0.046 Uiso 1 1 calc R U
C188 C 0.3532(5) 0.7791(4) 0.7197(4) 0.0373(15) Uani 1 1 d . .
H18A H 0.3194 0.8102 0.6832 0.045 Uiso 1 1 calc R U
H18B H 0.3324 0.7182 0.7171 0.045 Uiso 1 1 calc R U
C190 C 0.6302(4) 1.0966(4) 0.7240(3) 0.0317(8) Uani 1 1 d . .
H19A H 0.6489 1.1580 0.7228 0.038 Uiso 1 1 calc R U
H19B H 0.6467 1.0674 0.6876 0.038 Uiso 1 1 calc R U
C191 C 0.6830(4) 1.0551(4) 0.7823(3) 0.0317(8) Uani 1 1 d . .
H19C H 0.6627 1.0805 0.8188 0.038 Uiso 1 1 calc R U
H19D H 0.7479 1.0689 0.7856 0.038 Uiso 1 1 calc R U
C193 C 0.8286(6) 0.7153(7) 0.5594(5) 0.063(2) Uani 1 1 d . .
H193 H 0.8465 0.6986 0.5220 0.076 Uiso 1 1 calc R U
C197 C 0.7723(4) 0.7657(4) 0.6725(3) 0.0340(15) Uani 1 1 d . .
C199 C 0.6693(5) 0.6322(4) 0.8230(4) 0.0372(16) Uani 1 1 d . .
C201 C 0.7129(5) 0.6802(4) 0.8782(4) 0.0374(15) Uani 1 1 d . .
C205 C 0.3703(5) 1.2433(4) 0.8183(3) 0.0370(9) Uani 1 1 d . .
C207 C 0.5283(4) 1.0933(4) 0.7181(3) 0.0317(8) Uani 1 1 d . .
C208 C 0.3814(5) 1.3343(4) 0.8230(3) 0.0370(9) Uani 1 1 d . .
H208 H 0.3938 1.3667 0.7888 0.044 Uiso 1 1 calc R U
C209 C 0.3532(5) 1.1973(4) 0.8714(3) 0.0370(9) Uani 1 1 d . .
N5 N 0.3364(4) 0.9629(4) 0.8316(3) 0.0352(12) Uani 1 1 d . .
H5 H 0.3290 0.9369 0.8658 0.042 Uiso 1 1 calc R U
C214 C 0.8667(5) 0.7645(5) 0.6662(4) 0.0413(17) Uani 1 1 d . .
H214 H 0.9117 0.7809 0.7005 0.050 Uiso 1 1 calc R U
C215 C 0.6091(5) 0.7429(4) 0.6194(3) 0.0367(15) Uani 1 1 d . .
H215 H 0.5693 0.7272 0.5823 0.044 Uiso 1 1 calc R U
C217 C 0.3311(5) 0.8202(4) 0.7787(4) 0.0380(16) Uani 1 1 d . .
H21A H 0.3724 0.7965 0.8152 0.046 Uiso 1 1 calc R U
H21B H 0.2686 0.8046 0.7824 0.046 Uiso 1 1 calc R U
C220 C 0.7229(5) 0.7755(4) 0.8792(3) 0.0348(15) Uani 1 1 d . .
H220 H 0.7541 0.8026 0.9157 0.042 Uiso 1 1 calc R U
C221 C 0.7070(5) 0.7425(4) 0.6201(3) 0.0383(15) Uani 1 1 d . .
C223 C 0.4548(5) 0.7813(3) 0.7171(3) 0.0312(14) Uani 1 1 d . .
C226 C 0.2265(5) 1.1203(5) 0.6108(3) 0.0390(16) Uani 1 1 d . .
C229 C 0.0878(5) 1.1095(5) 0.6571(4) 0.0389(16) Uani 1 1 d . .
H229 H 0.0594 1.1042 0.6920 0.047 Uiso 1 1 calc R U
C237 C 0.3401(4) 0.9202(4) 0.7785(3) 0.0318(14) Uani 1 1 d . .
C238 C 0.3412(5) 1.1038(4) 0.8741(3) 0.0348(14) Uani 1 1 d . .
H238 H 0.3298 1.0785 0.9113 0.042 Uiso 1 1 calc R U
C241 C 0.3459(5) 1.2451(5) 0.9287(3) 0.0459(18) Uani 1 1 d . .
H241 H 0.3323 1.2152 0.9636 0.055 Uiso 1 1 calc R U
C242 C 0.8931(6) 0.7397(6) 0.6110(4) 0.055(2) Uani 1 1 d . .
H242 H 0.9553 0.7394 0.6084 0.065 Uiso 1 1 calc R U
C244 C 0.6717(4) 0.9567(4) 0.7837(3) 0.0323(14) Uani 1 1 d . .
C248 C 0.3591(6) 1.3332(6) 0.9307(4) 0.055(2) Uani 1 1 d . .
H248 H 0.3580 1.3637 0.9680 0.067 Uiso 1 1 calc R U
C250 C 0.0355(5) 1.1193(6) 0.5996(4) 0.052(2) Uani 1 1 d . .
H250 H -0.0284 1.1190 0.5952 0.063 Uiso 1 1 calc R U
C252 C 0.3224(5) 1.1204(5) 0.6130(3) 0.0440(17) Uani 1 1 d . .
H252 H 0.3438 1.1299 0.5756 0.053 Uiso 1 1 calc R U
C256 C 0.1695(6) 1.1290(6) 0.5519(4) 0.055(2) Uani 1 1 d . .
H256 H 0.1956 1.1343 0.5159 0.065 Uiso 1 1 calc R U
C257 C 0.7487(6) 0.6334(5) 0.9334(4) 0.0478(18) Uani 1 1 d . .
H257 H 0.7780 0.6636 0.9691 0.057 Uiso 1 1 calc R U
C258 C 0.3737(6) 1.3773(5) 0.8799(5) 0.062(3) Uani 1 1 d . .
H258 H 0.3790 1.4385 0.8821 0.074 Uiso 1 1 calc R U
C265 C 0.0752(6) 1.1298(7) 0.5462(4) 0.063(2) Uani 1 1 d . .
H265 H 0.0379 1.1375 0.5068 0.076 Uiso 1 1 calc R U
C269 C 0.6972(7) 0.4981(5) 0.8845(5) 0.067(3) Uani 1 1 d . .
H269 H 0.6908 0.4371 0.8870 0.081 Uiso 1 1 calc R U
C272 C 0.7408(8) 0.5430(6) 0.9350(4) 0.069(3) Uani 1 1 d . .
H272 H 0.7660 0.5125 0.9716 0.083 Uiso 1 1 calc R U
N4 N 0.6908(3) 0.8223(3) 0.8324(3) 0.0299(12) Uani 1 1 d . .
O9 O 0.9057(5) 0.8628(6) 0.8194(3) 0.103(3) Uani 1 1 d G .
O10 O 0.7503(5) 0.9636(4) 0.9799(3) 0.074(2) Uani 1 1 d G .

loop_
_atom_site_aniso_label
_atom_site_aniso_U_11
_atom_site_aniso_U_22
_atom_site_aniso_U_33
_atom_site_aniso_U_23
_atom_site_aniso_U_13
_atom_site_aniso_U_12
Co6 0.0187(4) 0.0120(4) 0.0482(5) -0.0019(3) 0.0060(3) 0.0000(3)
Co8 0.0189(4) 0.0199(5) 0.0426(5) 0.0021(3) 0.0093(3) 0.0011(3)
O1 0.025(2) 0.019(2) 0.047(3) -0.0025(18) 0.0067(19) -0.0036(17)
O2 0.031(2) 0.022(2) 0.044(2) -0.0021(19) 0.0114(19) -0.0022(18)
O6 0.035(3) 0.0064(19) 0.063(3) -0.0064(19) 0.007(2) 0.0014(17)
O4 0.021(2) 0.019(2) 0.051(3) 0.0005(18) 0.0096(19) 0.0020(17)
O5 0.020(2) 0.034(2) 0.049(3) -0.004(2) 0.0102(19) 0.0063(19)
O7 0.017(2) 0.029(2) 0.060(3) -0.006(2) 0.009(2) -0.0014(18)
O3 0.024(2) 0.013(2) 0.053(3) -0.0045(18) 0.0095(19) 0.0024(16)
N6 0.027(3) 0.013(2) 0.044(3) 0.002(2) 0.015(2) -0.001(2)
O8 0.036(3) 0.029(3) 0.059(3) 0.005(2) 0.014(2) 0.006(2)
N1 0.029(3) 0.043(3) 0.055(3) 0.015(3) 0.019(3) 0.003(3)
N2 0.034(3) 0.029(3) 0.039(3) 0.003(2) 0.012(2) 0.007(2)
C177 0.026(3) 0.023(3) 0.045(4) -0.002(3) 0.010(3) 0.010(3)
C180 0.040(4) 0.033(4) 0.065(5) -0.004(3) 0.025(4) 0.005(3)
N7 0.017(3) 0.035(3) 0.055(3) -0.009(3) 0.003(2) -0.002(2)
N8 0.022(3) 0.030(3) 0.050(3) 0.002(2) 0.008(2) 0.000(2)
C183 0.036(4) 0.076(6) 0.061(5) -0.003(4) 0.012(4) 0.002(4)
N3 0.037(3) 0.014(3) 0.061(4) 0.000(2) 0.004(3) -0.006(2)
C188 0.032(4) 0.020(3) 0.062(4) 0.002(3) 0.015(3) -0.002(3)
C190 0.0242(19) 0.0121(16) 0.060(2) -0.0021(15) 0.0107(16) -0.0071(14)
C191 0.0242(19) 0.0121(16) 0.060(2) -0.0021(15) 0.0107(16) -0.0071(14)
C193 0.046(5) 0.080(7) 0.072(6) 0.007(5) 0.032(4) 0.017(5)
C197 0.028(3) 0.012(3) 0.062(4) 0.006(3) 0.009(3) -0.002(2)
C199 0.029(3) 0.024(3) 0.065(4) -0.010(3) 0.024(3) 0.002(3)
C201 0.032(4) 0.020(3) 0.064(4) 0.003(3) 0.019(3) 0.004(3)
C205 0.028(2) 0.0269(19) 0.054(2) -0.0042(16) 0.0008(17) 0.0082(16)
C207 0.0242(19) 0.0121(16) 0.060(2) -0.0021(15) 0.0107(16) -0.0071(14)
C208 0.028(2) 0.0269(19) 0.054(2) -0.0042(16) 0.0008(17) 0.0082(16)
C209 0.028(2) 0.0269(19) 0.054(2) -0.0042(16) 0.0008(17) 0.0082(16)
N5 0.040(3) 0.025(3) 0.044(3) 0.005(2) 0.014(2) -0.005(2)
C214 0.021(3) 0.036(4) 0.069(5) 0.009(3) 0.012(3) 0.004(3)
C215 0.035(4) 0.027(3) 0.048(4) -0.003(3) 0.009(3) 0.001(3)
C217 0.041(4) 0.012(3) 0.061(4) -0.010(3) 0.012(3) -0.008(3)
C220 0.031(3) 0.028(3) 0.045(4) -0.005(3) 0.006(3) 0.002(3)
C221 0.034(4) 0.027(3) 0.056(4) -0.001(3) 0.014(3) -0.001(3)
C223 0.035(4) 0.006(3) 0.054(4) -0.001(2) 0.011(3) -0.004(2)
C226 0.033(4) 0.032(4) 0.050(4) 0.003(3) 0.004(3) 0.011(3)
C229 0.025(3) 0.034(4) 0.059(4) 0.000(3) 0.012(3) 0.014(3)
C237 0.021(3) 0.028(3) 0.046(4) -0.005(3) 0.003(3) 0.005(3)
C238 0.033(4) 0.031(3) 0.040(3) 0.000(3) 0.008(3) 0.004(3)
C241 0.049(5) 0.039(4) 0.045(4) -0.008(3) -0.002(3) 0.000(3)
C242 0.037(4) 0.050(5) 0.081(6) 0.013(4) 0.022(4) 0.005(4)
C244 0.022(3) 0.022(3) 0.053(4) 0.005(3) 0.008(3) 0.005(3)
C248 0.045(5) 0.062(5) 0.056(5) -0.029(4) -0.002(4) -0.007(4)
C250 0.025(4) 0.057(5) 0.069(5) 0.000(4) -0.006(3) 0.006(3)
C252 0.052(5) 0.040(4) 0.041(4) 0.007(3) 0.011(3) 0.007(3)
C256 0.056(5) 0.055(5) 0.055(5) 0.008(4) 0.014(4) 0.019(4)
C257 0.065(5) 0.026(4) 0.056(4) 0.005(3) 0.022(4) 0.002(3)
C258 0.061(6) 0.023(4) 0.090(7) -0.018(4) -0.014(5) 0.011(4)
C265 0.037(4) 0.086(7) 0.063(5) 0.006(5) -0.001(4) 0.013(4)
C269 0.092(7) 0.017(3) 0.108(8) 0.007(4) 0.056(6) 0.005(4)
C272 0.119(9) 0.031(4) 0.061(5) 0.012(4) 0.028(5) 0.011(5)
N4 0.024(3) 0.012(2) 0.054(3) -0.008(2) 0.009(2) -0.002(2)
O9 0.068(5) 0.122(7) 0.112(6) -0.020(5) -0.003(4) -0.012(5)
O10 0.134(7) 0.036(3) 0.059(4) -0.009(3) 0.036(4) -0.020(4)

loop_
_atom_type_symbol
_atom_type_description
_atom_type_scat_dispersion_real
_atom_type_scat_dispersion_imag
_atom_type_scat_source
C C 0.0033 0.0016 'International Tables Vol C Tables 4.2.6.8 and 6.1.1.4'
Co Co 0.3494 0.9721 'International Tables Vol C Tables 4.2.6.8 and 6.1.1.4'
N N 0.0061 0.0033 'International Tables Vol C Tables 4.2.6.8 and 6.1.1.4'
O O 0.0106 0.0060 'International Tables Vol C Tables 4.2.6.8 and 6.1.1.4'
H H 0.0000 0.0000 'International Tables Vol C Tables 4.2.6.8 and 6.1.1.4'

loop_
_geom_angle_atom_site_label_1
_geom_angle_atom_site_label_2
_geom_angle_atom_site_label_3
_geom_angle
N4 Co6 O6 95.0(2)
N4 Co6 N8 175.0(2)
O6 Co6 N8 87.8(2)
N4 Co6 O7 89.1(2)
O6 Co6 O7 93.4(2)
N8 Co6 O7 94.9(2)
N4 Co6 O3 83.4(2)
O6 Co6 O3 177.6(2)
N8 Co6 O3 93.8(2)
O7 Co6 O3 88.41(18)
N4 Co6 O1 92.9(2)
O6 Co6 O1 89.79(19)
N8 Co6 O1 82.9(2)
O7 Co6 O1 176.1(2)
O3 Co6 O1 88.51(17)
O8 Co8 N6 95.3(2)
O8 Co8 O5 91.8(2)
N6 Co8 O5 88.1(2)
O8 Co8 N2 88.4(2)
N6 Co8 N2 175.0(2)
O5 Co8 N2 95.2(2)
O8 Co8 O4 88.74(19)
N6 Co8 O4 93.5(2)
O5 Co8 O4 178.24(19)
N2 Co8 O4 83.1(2)
O8 Co8 O2 177.4(2)
N6 Co8 O2 84.1(2)
O5 Co8 O2 90.72(19)
N2 Co8 O2 92.1(2)
O4 Co8 O2 88.76(18)
C223 O1 Co6 110.6(4)
C237 O2 Co8 110.0(4)
C199 O6 Co6 124.2(4)
C207 O4 Co8 111.4(4)
C177 O5 Co8 124.3(4)
C197 O7 Co6 123.9(4)
C244 O3 Co6 111.6(4)
C238 N6 N5 120.2(5)
C238 N6 Co8 129.0(4)
N5 N6 Co8 110.7(4)
C205 O8 Co8 125.1(4)
C207 N1 N2 113.5(5)
C207 N1 H1 123.3
N2 N1 H1 123.3
C252 N2 N1 120.7(6)
C252 N2 Co8 128.0(5)
N1 N2 Co8 111.3(4)
O5 C177 C226 126.3(6)
O5 C177 C229 117.2(6)
C226 C177 C229 116.5(6)
C269 C180 C199 121.6(8)
C269 C180 H180 119.2
C199 C180 H180 119.2
C223 N7 N8 112.1(5)
C223 N7 H7 124.0
N8 N7 H7 124.0
C215 N8 N7 119.5(6)
C215 N8 Co6 128.3(5)
N7 N8 Co6 112.1(4)
C193 C183 C221 121.0(8)
C193 C183 H183 119.5
C221 C183 H183 119.5
C244 N3 N4 113.7(6)
C244 N3 H3 123.2
N4 N3 H3 123.2
C217 C188 C223 113.3(6)
C217 C188 H18A 108.9
C223 C188 H18A 108.9
C217 C188 H18B 108.9
C223 C188 H18B 108.9
H18A C188 H18B 107.7
C207 C190 C191 114.8(5)
C207 C190 H19A 108.6
C191 C190 H19A 108.6
C207 C190 H19B 108.6
C191 C190 H19B 108.6
H19A C190 H19B 107.5
C190 C191 C244 113.1(5)
C190 C191 H19C 108.9
C244 C191 H19C 108.9
C190 C191 H19D 108.9
C244 C191 H19D 108.9
H19C C191 H19D 107.8
C242 C193 C183 118.9(8)
C242 C193 H193 120.5
C183 C193 H193 120.5
O7 C197 C221 126.3(6)
O7 C197 C214 116.1(6)
C221 C197 C214 117.6(7)
O6 C199 C180 117.8(6)
O6 C199 C201 125.2(6)
C180 C199 C201 117.0(7)
C257 C201 C199 119.0(6)
C257 C201 C220 118.0(7)
C199 C201 C220 122.9(6)
O8 C205 C208 117.8(6)
O8 C205 C209 124.0(6)
C208 C205 C209 118.1(6)
O4 C207 N1 120.6(6)
O4 C207 C190 120.7(6)
N1 C207 C190 118.8(6)
C205 C208 C258 119.5(7)
C205 C208 H208 120.2
C258 C208 H208 120.2
C205 C209 C238 124.7(6)
C205 C209 C241 120.0(6)
C238 C209 C241 115.3(7)
C237 N5 N6 113.4(5)
C237 N5 H5 123.3
N6 N5 H5 123.3
C242 C214 C197 121.8(7)
C242 C214 H214 119.1
C197 C214 H214 119.1
N8 C215 C221 122.8(7)
N8 C215 H215 118.6
C221 C215 H215 118.6
C188 C217 C237 112.0(6)
C188 C217 H21A 109.2
C237 C217 H21A 109.2
C188 C217 H21B 109.2
C237 C217 H21B 109.2
H21A C217 H21B 107.9
N4 C220 C201 122.0(6)
N4 C220 H220 119.0
C201 C220 H220 119.0
C197 C221 C183 120.0(7)
C197 C221 C215 123.4(6)
C183 C221 C215 116.6(7)
O1 C223 N7 122.3(6)
O1 C223 C188 120.1(6)
N7 C223 C188 117.6(6)
C256 C226 C252 117.6(7)
C256 C226 C177 119.9(7)
C252 C226 C177 122.5(6)
C250 C229 C177 121.6(7)
C250 C229 H229 119.2
C177 C229 H229 119.2
O2 C237 N5 121.7(6)
O2 C237 C217 120.6(6)
N5 C237 C217 117.7(6)
N6 C238 C209 121.7(6)
N6 C238 H238 119.1
C209 C238 H238 119.1
C248 C241 C209 119.1(8)
C248 C241 H241 120.5
C209 C241 H241 120.5
C214 C242 C193 120.6(7)
C214 C242 H242 119.7
C193 C242 H242 119.7
O3 C244 N3 120.8(6)
O3 C244 C191 120.8(6)
N3 C244 C191 118.4(6)
C258 C248 C241 121.0(7)
C258 C248 H248 119.5
C241 C248 H248 119.5
C229 C250 C265 121.1(7)
C229 C250 H250 119.4
C265 C250 H250 119.4
N2 C252 C226 123.6(7)
N2 C252 H252 118.2
C226 C252 H252 118.2
C265 C256 C226 120.8(8)
C265 C256 H256 119.6
C226 C256 H256 119.6
C272 C257 C201 120.4(8)
C272 C257 H257 119.8
C201 C257 H257 119.8
C248 C258 C208 122.3(7)
C248 C258 H258 118.9
C208 C258 H258 118.9
C256 C265 C250 120.0(8)
C256 C265 H265 120.0
C250 C265 H265 120.0
C272 C269 C180 121.0(7)
C272 C269 H269 119.5
C180 C269 H269 119.5
C269 C272 C257 120.9(9)
C269 C272 H272 119.5
C257 C272 H272 119.5
C220 N4 N3 119.0(6)
C220 N4 Co6 130.3(4)
N3 N4 Co6 110.4(4)

loop_
_geom_bond_atom_site_label_1
_geom_bond_atom_site_label_2
_geom_bond_distance
Co6 N4 1.878(5)
Co6 O6 1.880(4)
Co6 N8 1.881(6)
Co6 O7 1.887(4)
Co6 O3 1.925(4)
Co6 O1 1.934(4)
Co8 O8 1.857(5)
Co8 N6 1.863(5)
Co8 O5 1.875(4)
Co8 N2 1.876(5)
Co8 O4 1.921(4)
Co8 O2 1.924(4)
O1 C223 1.264(8)
O2 C237 1.244(8)
O6 C199 1.334(9)
O4 C207 1.262(8)
O5 C177 1.304(8)
O7 C197 1.321(8)
O3 C244 1.249(8)
N6 C238 1.283(8)
N6 N5 1.387(7)
O8 C205 1.345(8)
N1 C207 1.314(9)
N1 N2 1.395(8)
N1 H1 0.8600
N2 C252 1.286(9)
C177 C226 1.436(10)
C177 C229 1.437(9)
C180 C269 1.369(13)
C180 C199 1.398(10)
C180 H180 0.9300
N7 C223 1.312(9)
N7 N8 1.403(7)
N7 H7 0.8600
N8 C215 1.269(9)
C183 C193 1.403(11)
C183 C221 1.403(11)
C183 H183 0.9300
N3 C244 1.314(9)
N3 N4 1.411(7)
N3 H3 0.8600
C188 C217 1.505(10)
C188 C223 1.511(9)
C188 H18A 0.9700
C188 H18B 0.9700
C190 C207 1.487(8)
C190 C191 1.489(10)
C190 H19A 0.9700
C190 H19B 0.9700
C191 C244 1.499(8)
C191 H19C 0.9700
C191 H19D 0.9700
C193 C242 1.372(13)
C193 H193 0.9300
C197 C221 1.387(10)
C197 C214 1.425(9)
C199 C201 1.438(10)
C201 C257 1.401(10)
C201 C220 1.448(9)
C205 C208 1.388(10)
C205 C209 1.400(10)
C208 C258 1.411(11)
C208 H208 0.9300
C209 C238 1.429(9)
C209 C241 1.452(10)
N5 C237 1.324(8)
N5 H5 0.8600
C214 C242 1.371(11)
C214 H214 0.9300
C215 C221 1.442(10)
C215 H215 0.9300
C217 C237 1.520(8)
C217 H21A 0.9700
C217 H21B 0.9700
C220 N4 1.250(9)
C220 H220 0.9300
C226 C256 1.393(11)
C226 C252 1.408(10)
C229 C250 1.340(11)
C229 H229 0.9300
C238 H238 0.9300
C241 C248 1.347(12)
C241 H241 0.9300
C242 H242 0.9300
C248 C258 1.332(13)
C248 H248 0.9300
C250 C265 1.393(12)
C250 H250 0.9300
C252 H252 0.9300
C256 C265 1.375(12)
C256 H256 0.9300
C257 C272 1.374(11)
C257 H257 0.9300
C258 H258 0.9300
C265 H265 0.9300
C269 C272 1.342(14)
C269 H269 0.9300
C272 H272 0.9300

loop_
_geom_torsion_atom_site_label_1
_geom_torsion_atom_site_label_2
_geom_torsion_atom_site_label_3
_geom_torsion_atom_site_label_4
_geom_torsion
N4 Co6 O6 C199 -0.6(5)
N8 Co6 O6 C199 -176.3(5)
O7 Co6 O6 C199 88.8(5)
O1 Co6 O6 C199 -93.4(5)
O8 Co8 O5 C177 92.2(5)
N6 Co8 O5 C177 -172.6(5)
N2 Co8 O5 C177 3.7(5)
O2 Co8 O5 C177 -88.5(5)
N4 Co6 O7 C197 179.1(5)
O6 Co6 O7 C197 84.1(5)
N8 Co6 O7 C197 -3.9(5)
O3 Co6 O7 C197 -97.5(5)
O8 Co8 N6 C238 3.3(6)
O5 Co8 N6 C238 -88.4(6)
O4 Co8 N6 C238 92.3(6)
O2 Co8 N6 C238 -179.3(6)
O8 Co8 N6 N5 -178.8(4)
O5 Co8 N6 N5 89.6(4)
O4 Co8 N6 N5 -89.7(4)
O2 Co8 N6 N5 -1.3(4)
N6 Co8 O8 C205 0.9(5)
O5 Co8 O8 C205 89.2(5)
N2 Co8 O8 C205 -175.6(5)
O4 Co8 O8 C205 -92.5(5)
C207 N1 N2 C252 -177.4(6)
C207 N1 N2 Co8 2.4(7)
O8 Co8 N2 C252 -94.7(6)
O5 Co8 N2 C252 -3.0(6)
O4 Co8 N2 C252 176.4(6)
O2 Co8 N2 C252 87.9(6)
O8 Co8 N2 N1 85.5(4)
O5 Co8 N2 N1 177.2(4)
O4 Co8 N2 N1 -3.4(4)
O2 Co8 N2 N1 -91.9(4)
Co8 O5 C177 C226 -3.0(9)
Co8 O5 C177 C229 178.1(4)
C223 N7 N8 C215 176.5(6)
C223 N7 N8 Co6 0.7(6)
O6 Co6 N8 C215 -86.6(6)
O7 Co6 N8 C215 6.6(6)
O3 Co6 N8 C215 95.3(6)
O1 Co6 N8 C215 -176.7(6)
O6 Co6 N8 N7 88.8(4)
O7 Co6 N8 N7 -178.0(4)
O3 Co6 N8 N7 -89.3(4)
O1 Co6 N8 N7 -1.3(4)
C207 C190 C191 C244 68.1(7)
C221 C183 C193 C242 1.1(14)
Co6 O7 C197 C221 0.0(9)
Co6 O7 C197 C214 -178.1(4)
Co6 O6 C199 C180 177.9(4)
Co6 O6 C199 C201 -3.2(9)
C269 C180 C199 O6 176.8(7)
C269 C180 C199 C201 -2.2(10)
O6 C199 C201 C257 -176.0(6)
C180 C199 C201 C257 2.9(9)
O6 C199 C201 C220 3.0(10)
C180 C199 C201 C220 -178.2(6)
Co8 O8 C205 C208 179.2(4)
Co8 O8 C205 C209 -4.1(9)
Co8 O4 C207 N1 -3.9(7)
Co8 O4 C207 C190 175.3(4)
N2 N1 C207 O4 1.1(9)
N2 N1 C207 C190 -178.2(5)
C191 C190 C207 O4 15.2(8)
C191 C190 C207 N1 -165.5(6)
O8 C205 C208 C258 175.8(6)
C209 C205 C208 C258 -1.1(10)
O8 C205 C209 C238 4.0(11)
C208 C205 C209 C238 -179.4(6)
O8 C205 C209 C241 -175.5(6)
C208 C205 C209 C241 1.2(10)
C238 N6 N5 C237 178.3(6)
Co8 N6 N5 C237 0.1(6)
O7 C197 C214 C242 177.1(6)
C221 C197 C214 C242 -1.2(10)
N7 N8 C215 C221 179.8(6)
Co6 N8 C215 C221 -5.0(10)
C223 C188 C217 C237 72.3(7)
C257 C201 C220 N4 -178.2(7)
C199 C201 C220 N4 2.8(10)
O7 C197 C221 C183 -175.9(7)
C214 C197 C221 C183 2.2(10)
O7 C197 C221 C215 3.4(10)
C214 C197 C221 C215 -178.5(6)
C193 C183 C221 C197 -2.2(12)
C193 C183 C221 C215 178.4(8)
N8 C215 C221 C197 -0.8(11)
N8 C215 C221 C183 178.5(7)
Co6 O1 C223 N7 -1.9(7)
Co6 O1 C223 C188 176.7(4)
N8 N7 C223 O1 0.9(8)
N8 N7 C223 C188 -177.7(5)
C217 C188 C223 O1 14.1(8)
C217 C188 C223 N7 -167.2(6)
O5 C177 C226 C256 176.9(7)
C229 C177 C226 C256 -4.1(10)
O5 C177 C226 C252 0.3(11)
C229 C177 C226 C252 179.3(6)
O5 C177 C229 C250 -177.7(7)
C226 C177 C229 C250 3.3(10)
Co8 O2 C237 N5 -3.2(7)
Co8 O2 C237 C217 179.3(5)
N6 N5 C237 O2 2.2(9)
N6 N5 C237 C217 179.7(5)
C188 C217 C237 O2 7.8(9)
C188 C217 C237 N5 -169.8(6)
N5 N6 C238 C209 178.1(6)
Co8 N6 C238 C209 -4.1(10)
C205 C209 C238 N6 0.3(11)
C241 C209 C238 N6 179.8(6)
C205 C209 C241 C248 -2.5(11)
C238 C209 C241 C248 178.0(7)
C197 C214 C242 C193 0.2(12)
C183 C193 C242 C214 -0.1(14)
Co6 O3 C244 N3 -3.4(7)
Co6 O3 C244 C191 176.2(4)
N4 N3 C244 O3 1.9(9)
N4 N3 C244 C191 -177.7(5)
C190 C191 C244 O3 12.0(8)
C190 C191 C244 N3 -168.4(6)
C209 C241 C248 C258 3.7(12)
C177 C229 C250 C265 -1.8(13)
N1 N2 C252 C226 -178.8(6)
Co8 N2 C252 C226 1.4(11)
C256 C226 C252 N2 -176.1(7)
C177 C226 C252 N2 0.6(11)
C252 C226 C256 C265 -179.7(8)
C177 C226 C256 C265 3.6(12)
C199 C201 C257 C272 -1.2(11)
C220 C201 C257 C272 179.8(8)
C241 C248 C258 C208 -3.7(13)
C205 C208 C258 C248 2.3(12)
C226 C256 C265 C250 -1.9(14)
C229 C250 C265 C256 1.0(14)
C199 C180 C269 C272 -0.3(13)
C180 C269 C272 C257 2.1(15)
C201 C257 C272 C269 -1.4(14)
C201 C220 N4 N3 178.9(6)
C201 C220 N4 Co6 -8.0(10)
C244 N3 N4 C220 175.0(6)
C244 N3 N4 Co6 0.6(7)
O6 Co6 N4 C220 6.4(6)
O7 Co6 N4 C220 -86.9(6)
O3 Co6 N4 C220 -175.4(6)
O1 Co6 N4 C220 96.5(6)
O6 Co6 N4 N3 180.0(4)
O7 Co6 N4 N3 86.7(4)
O3 Co6 N4 N3 -1.8(4)
O1 Co6 N4 N3 -90.0(4)

loop_
_smtbx_masks_void_nr
_smtbx_masks_void_average_x
_smtbx_masks_void_average_y
_smtbx_masks_void_average_z
_smtbx_masks_void_volume
_smtbx_masks_void_count_electrons
1 0.360 -0.266 0.000 745.7 0.0
2 -0.376 -0.181 0.500 745.7 0.0
